data_4517976
loop_
_publ_author_name
'Astaf&#x2019;eva, Tatiana V.'
'Arsenyev, Maxim V.'
'Rumyantcev, Roman V.'
'Fukin, Georgy K.'
'Cherkasov, Vladimir K.'
'Poddel&#x2019;sky, Andrey I.'

_publ_section_title
;
 Imine-Based Catechols and o-Benzoquinones: Synthesis, Structure, and
 Features of Redox Behavior
;
_journal_name_full 'ACS Omega'
_journal_paper_doi 10.1021/acsomega.0c02277
_journal_year 2020
_chemical_formula_sum 'C22 H29 N O2'
_chemical_formula_weight 339.46
_space_group_crystal_system triclinic
_space_group_IT_number 2
_space_group_name_Hall '-P 1'
_space_group_name_H-M_alt 'P -1'
_atom_sites_solution_hydrogens mixed
_atom_sites_solution_primary dual
_atom_sites_solution_secondary difmap
_audit_creation_method SHELXL-2014/7
_cell_angle_alpha 75.729(2)
_cell_angle_beta 88.021(2)
_cell_angle_gamma 68.159(2)
_cell_formula_units_Z 2
_cell_length_a 8.6116(7)
_cell_length_b 10.8216(9)
_cell_length_c 11.6061(9)
_cell_measurement_reflns_used 6757
_cell_measurement_temperature 100(2)
_cell_measurement_theta_max 31.40
_cell_measurement_theta_min 2.56
_cell_volume 971.00(14)
_computing_cell_refinement 'Bruker SAINT'
_computing_data_collection 'Bruker APEX2'
_computing_data_reduction 'Bruker SAINT'
_computing_structure_refinement 'SHELXL-2014/7 (Sheldrick, 2014)'
_computing_structure_solution 'SHELXL-2014/7 (Sheldrick, 2014)'
_diffrn_ambient_temperature 100(2)
_diffrn_measured_fraction_theta_full 0.995
_diffrn_measured_fraction_theta_max 0.997
_diffrn_measurement_device_type 'Bruker D8 Quest with CMOS Detector'
_diffrn_measurement_method '\w scans'
_diffrn_radiation_monochromator graphite
_diffrn_radiation_type MoK\a
_diffrn_radiation_wavelength 0.71073
_diffrn_reflns_av_R_equivalents 0.0214
_diffrn_reflns_av_unetI/netI 0.0270
_diffrn_reflns_Laue_measured_fraction_full 0.995
_diffrn_reflns_Laue_measured_fraction_max 0.997
_diffrn_reflns_limit_h_max 11
_diffrn_reflns_limit_h_min -11
_diffrn_reflns_limit_k_max 14
_diffrn_reflns_limit_k_min -14
_diffrn_reflns_limit_l_max 15
_diffrn_reflns_limit_l_min -15
_diffrn_reflns_number 12421
_diffrn_reflns_point_group_measured_fraction_full 0.995
_diffrn_reflns_point_group_measured_fraction_max 0.997
_diffrn_reflns_theta_full 25.242
_diffrn_reflns_theta_max 28.999
_diffrn_reflns_theta_min 2.401
_diffrn_source 'microfocus tube'
_exptl_absorpt_coefficient_mu 0.073
_exptl_absorpt_correction_T_max 0.9873
_exptl_absorpt_correction_T_min 0.8613
_exptl_absorpt_correction_type multi-scan
_exptl_absorpt_process_details SADABS-2012/1
_exptl_crystal_colour red
_exptl_crystal_density_diffrn 1.161
_exptl_crystal_description plate
_exptl_crystal_F_000 368
_exptl_crystal_size_max 0.400
_exptl_crystal_size_mid 0.200
_exptl_crystal_size_min 0.100
_refine_diff_density_max 0.471
_refine_diff_density_min -0.380
_refine_diff_density_rms 0.051
_refine_ls_extinction_method none
_refine_ls_goodness_of_fit_ref 1.056
_refine_ls_hydrogen_treatment mixed
_refine_ls_matrix_type full
_refine_ls_number_parameters 240
_refine_ls_number_reflns 5145
_refine_ls_number_restraints 0
_refine_ls_restrained_S_all 1.056
_refine_ls_R_factor_all 0.0549
_refine_ls_R_factor_gt 0.0445
_refine_ls_shift/su_max 0.000
_refine_ls_shift/su_mean 0.000
_refine_ls_structure_factor_coef Fsqd
_refine_ls_weighting_details 'w=1/[\s^2^(Fo^2^)+(0.0727P)^2^+0.1914P] where P=(Fo^2^+2Fc^2^)/3'
_refine_ls_weighting_scheme calc
_refine_ls_wR_factor_gt 0.1216
_refine_ls_wR_factor_ref 0.1271
_reflns_Friedel_coverage 0.000
_reflns_number_gt 4263
_reflns_number_total 5145
_reflns_threshold_expression 'I > 2\s(I)'
_cod_data_source_file ao0c02277_si_001.cif
_cod_data_source_block 5
_cod_database_code 4517976
_shelx_shelxl_version_number 2014/7
_shelx_space_group_comment
;
The symmetry employed for this shelxl refinement is uniquely defined
by the following loop, which should always be used as a source of
symmetry information in preference to the above space-group names.
They are only intended as comments.
;
_shelx_estimated_absorpt_t_min 0.971
_shelx_estimated_absorpt_t_max 0.993

loop_
_space_group_symop_operation_xyz
'x, y, z'
'-x, -y, -z'

loop_
_atom_site_label
_atom_site_type_symbol
_atom_site_fract_x
_atom_site_fract_y
_atom_site_fract_z
_atom_site_U_iso_or_equiv
_atom_site_adp_type
_atom_site_occupancy
_atom_site_site_symmetry_order
_atom_site_calc_flag
_atom_site_refinement_flags_posn
_atom_site_refinement_flags_adp
_atom_site_refinement_flags_occupancy
_atom_site_disorder_assembly
_atom_site_disorder_group
O1 O 0.07965(10) 0.60529(8) 0.51213(7) 0.01998(18) Uani 1 1 d . . . . .
H1 H 0.0813(17) 0.6952(15) 0.4582(13) 0.024 Uiso 1 1 d . U . . .
O2 O 0.13790(10) 0.37064(8) 0.67017(7) 0.01998(18) Uani 1 1 d . . . . .
H2 H 0.071(2) 0.4141(19) 0.6083(17) 0.049(5) Uiso 1 1 d . . . . .
N1 N 0.14224(11) 0.80929(9) 0.42158(8) 0.01731(19) Uani 1 1 d . . . . .
C1 C 0.21157(12) 0.56311(10) 0.58973(9) 0.0154(2) Uani 1 1 d . . . . .
C2 C 0.24365(13) 0.43741(10) 0.67379(9) 0.0156(2) Uani 1 1 d . . . . .
C3 C 0.37878(13) 0.38406(10) 0.75649(9) 0.0149(2) Uani 1 1 d . . . . .
C4 C 0.47643(13) 0.46404(10) 0.75467(9) 0.0155(2) Uani 1 1 d . . . . .
H4A H 0.5689 0.4284 0.8117 0.019 Uiso 1 1 calc R U . . .
C5 C 0.44789(12) 0.59030(10) 0.67626(9) 0.0144(2) Uani 1 1 d . . . . .
C6 C 0.31201(12) 0.64138(10) 0.58849(9) 0.0145(2) Uani 1 1 d . . . . .
C7 C 0.41833(13) 0.24534(11) 0.84713(9) 0.0170(2) Uani 1 1 d . . . . .
C8 C 0.45306(15) 0.13107(11) 0.78163(10) 0.0225(2) Uani 1 1 d . . . . .
H8A H 0.5494 0.1266 0.7330 0.034 Uiso 1 1 calc R U . . .
H8B H 0.3543 0.1513 0.7301 0.034 Uiso 1 1 calc R U . . .
H8C H 0.4775 0.0426 0.8400 0.034 Uiso 1 1 calc R U . . .
C9 C 0.26990(15) 0.25135(12) 0.92559(10) 0.0228(2) Uani 1 1 d . . . . .
H9A H 0.2489 0.3240 0.9672 0.034 Uiso 1 1 calc R U . . .
H9B H 0.2961 0.1627 0.9841 0.034 Uiso 1 1 calc R U . . .
H9C H 0.1699 0.2711 0.8756 0.034 Uiso 1 1 calc R U . . .
C10 C 0.57363(14) 0.20652(12) 0.92885(10) 0.0226(2) Uani 1 1 d . . . . .
H10A H 0.5551 0.2766 0.9731 0.034 Uiso 1 1 calc R U . . .
H10B H 0.6707 0.2009 0.8808 0.034 Uiso 1 1 calc R U . . .
H10C H 0.5946 0.1171 0.9850 0.034 Uiso 1 1 calc R U . . .
C11 C 0.55750(13) 0.67158(11) 0.68820(9) 0.0162(2) Uani 1 1 d . . . . .
C12 C 0.69025(15) 0.59433(12) 0.79240(10) 0.0235(2) Uani 1 1 d . . . . .
H12A H 0.7654 0.5066 0.7782 0.035 Uiso 1 1 calc R U . . .
H12B H 0.6349 0.5769 0.8665 0.035 Uiso 1 1 calc R U . . .
H12C H 0.7552 0.6501 0.7991 0.035 Uiso 1 1 calc R U . . .
C13 C 0.45065(15) 0.80982(12) 0.71517(10) 0.0228(2) Uani 1 1 d . . . . .
H13A H 0.5223 0.8605 0.7212 0.034 Uiso 1 1 calc R U . . .
H13B H 0.3981 0.7929 0.7906 0.034 Uiso 1 1 calc R U . . .
H13C H 0.3635 0.8641 0.6509 0.034 Uiso 1 1 calc R U . . .
C14 C 0.65484(13) 0.69311(12) 0.57635(9) 0.0196(2) Uani 1 1 d . . . . .
H14A H 0.7334 0.6038 0.5675 0.029 Uiso 1 1 calc R U . . .
H14B H 0.7171 0.7505 0.5841 0.029 Uiso 1 1 calc R U . . .
H14C H 0.5760 0.7388 0.5061 0.029 Uiso 1 1 calc R U . . .
C15 C 0.26707(13) 0.76964(10) 0.49860(9) 0.0160(2) Uani 1 1 d . . . . .
H15A H 0.3301 0.8259 0.4959 0.019 Uiso 1 1 calc R U . . .
C16 C 0.08701(13) 0.93795(10) 0.33732(9) 0.0167(2) Uani 1 1 d . . . . .
C17 C 0.01193(14) 0.94784(11) 0.22951(10) 0.0214(2) Uani 1 1 d . . . . .
H17A H 0.0017 0.8689 0.2139 0.026 Uiso 1 1 calc R U . . .
C18 C -0.04799(14) 1.07268(12) 0.14482(10) 0.0236(2) Uani 1 1 d . . . . .
H18A H -0.0963 1.0778 0.0706 0.028 Uiso 1 1 calc R U . . .
C19 C -0.03871(13) 1.19062(12) 0.16655(10) 0.0213(2) Uani 1 1 d . . . . .
C20 C 0.03477(13) 1.17951(11) 0.27537(10) 0.0203(2) Uani 1 1 d . . . . .
H20A H 0.0419 1.2591 0.2918 0.024 Uiso 1 1 calc R U . . .
C21 C 0.09788(13) 1.05503(11) 0.36029(9) 0.0187(2) Uani 1 1 d . . . . .
H21A H 0.1483 1.0495 0.4339 0.022 Uiso 1 1 calc R U . . .
C22 C -0.11423(16) 1.32816(13) 0.07854(11) 0.0289(3) Uani 1 1 d . . . . .
H22A H -0.0443 1.3816 0.0792 0.043 Uiso 1 1 calc R U . . .
H22B H -0.2272 1.3778 0.1004 0.043 Uiso 1 1 calc R U . . .
H22C H -0.1205 1.3147 -0.0014 0.043 Uiso 1 1 calc R U . . .

loop_
_atom_site_aniso_label
_atom_site_aniso_U_11
_atom_site_aniso_U_22
_atom_site_aniso_U_33
_atom_site_aniso_U_23
_atom_site_aniso_U_13
_atom_site_aniso_U_12
O1 0.0188(4) 0.0170(4) 0.0242(4) -0.0005(3) -0.0090(3) -0.0090(3)
O2 0.0212(4) 0.0201(4) 0.0218(4) -0.0012(3) -0.0054(3) -0.0133(3)
N1 0.0181(4) 0.0148(4) 0.0184(4) -0.0024(3) -0.0030(3) -0.0061(3)
C1 0.0144(4) 0.0153(5) 0.0172(5) -0.0045(4) -0.0026(4) -0.0057(4)
C2 0.0162(5) 0.0163(5) 0.0171(5) -0.0053(4) 0.0001(4) -0.0086(4)
C3 0.0169(5) 0.0150(4) 0.0131(4) -0.0042(3) 0.0007(3) -0.0059(4)
C4 0.0154(5) 0.0176(5) 0.0144(4) -0.0049(4) -0.0013(3) -0.0063(4)
C5 0.0141(4) 0.0163(5) 0.0146(4) -0.0057(4) 0.0004(3) -0.0068(4)
C6 0.0146(4) 0.0148(5) 0.0152(4) -0.0045(4) -0.0005(4) -0.0063(4)
C7 0.0202(5) 0.0161(5) 0.0154(4) -0.0022(4) -0.0009(4) -0.0085(4)
C8 0.0305(6) 0.0161(5) 0.0202(5) -0.0037(4) 0.0000(4) -0.0085(4)
C9 0.0267(6) 0.0253(5) 0.0179(5) -0.0036(4) 0.0031(4) -0.0128(5)
C10 0.0251(6) 0.0210(5) 0.0184(5) 0.0024(4) -0.0061(4) -0.0093(4)
C11 0.0174(5) 0.0192(5) 0.0156(4) -0.0056(4) -0.0005(4) -0.0097(4)
C12 0.0253(6) 0.0303(6) 0.0195(5) -0.0023(4) -0.0058(4) -0.0176(5)
C13 0.0278(6) 0.0230(5) 0.0245(5) -0.0125(4) 0.0037(4) -0.0134(5)
C14 0.0177(5) 0.0257(5) 0.0184(5) -0.0062(4) 0.0018(4) -0.0112(4)
C15 0.0152(5) 0.0159(5) 0.0181(5) -0.0056(4) 0.0003(4) -0.0064(4)
C16 0.0145(5) 0.0151(5) 0.0183(5) -0.0016(4) -0.0007(4) -0.0044(4)
C17 0.0201(5) 0.0199(5) 0.0227(5) -0.0064(4) -0.0045(4) -0.0048(4)
C18 0.0206(5) 0.0256(6) 0.0192(5) -0.0040(4) -0.0040(4) -0.0030(4)
C19 0.0151(5) 0.0203(5) 0.0218(5) -0.0002(4) 0.0027(4) -0.0026(4)
C20 0.0166(5) 0.0173(5) 0.0263(5) -0.0039(4) 0.0022(4) -0.0065(4)
C21 0.0177(5) 0.0189(5) 0.0196(5) -0.0040(4) -0.0006(4) -0.0073(4)
C22 0.0235(6) 0.0237(6) 0.0275(6) 0.0051(5) -0.0009(5) -0.0026(5)

loop_
_atom_type_symbol
_atom_type_description
_atom_type_scat_dispersion_real
_atom_type_scat_dispersion_imag
_atom_type_scat_source
C C 0.0033 0.0016 'International Tables Vol C Tables 4.2.6.8 and 6.1.1.4'
H H 0.0000 0.0000 'International Tables Vol C Tables 4.2.6.8 and 6.1.1.4'
N N 0.0061 0.0033 'International Tables Vol C Tables 4.2.6.8 and 6.1.1.4'
O O 0.0106 0.0060 'International Tables Vol C Tables 4.2.6.8 and 6.1.1.4'

loop_
_geom_angle_atom_site_label_1
_geom_angle_atom_site_label_2
_geom_angle_atom_site_label_3
_geom_angle
_geom_angle_site_symmetry_1
_geom_angle_site_symmetry_3
_geom_angle_publ_flag
C1 O1 H1 103.5(8) . . ?
C2 O2 H2 107.8(12) . . ?
C15 N1 C16 122.90(9) . . ?
C15 N1 H1 101.5(5) . . ?
C16 N1 H1 135.3(5) . . ?
O1 C1 C2 116.15(9) . . ?
O1 C1 C6 122.21(9) . . ?
C2 C1 C6 121.64(9) . . ?
O2 C2 C3 121.90(9) . . ?
O2 C2 C1 117.62(9) . . ?
C3 C2 C1 120.47(9) . . ?
C2 C3 C4 117.07(9) . . ?
C2 C3 C7 121.26(9) . . ?
C4 C3 C7 121.66(9) . . ?
C5 C4 C3 124.96(9) . . ?
C5 C4 H4A 117.5 . . ?
C3 C4 H4A 117.5 . . ?
C4 C5 C6 117.26(9) . . ?
C4 C5 C11 119.94(8) . . ?
C6 C5 C11 122.77(9) . . ?
C1 C6 C5 118.53(9) . . ?
C1 C6 C15 117.01(9) . . ?
C5 C6 C15 124.46(9) . . ?
C10 C7 C3 112.19(8) . . ?
C10 C7 C9 107.87(9) . . ?
C3 C7 C9 109.70(9) . . ?
C10 C7 C8 107.28(9) . . ?
C3 C7 C8 109.78(8) . . ?
C9 C7 C8 109.97(9) . . ?
C7 C8 H8A 109.5 . . ?
C7 C8 H8B 109.5 . . ?
H8A C8 H8B 109.5 . . ?
C7 C8 H8C 109.5 . . ?
H8A C8 H8C 109.5 . . ?
H8B C8 H8C 109.5 . . ?
C7 C9 H9A 109.5 . . ?
C7 C9 H9B 109.5 . . ?
H9A C9 H9B 109.5 . . ?
C7 C9 H9C 109.5 . . ?
H9A C9 H9C 109.5 . . ?
H9B C9 H9C 109.5 . . ?
C7 C10 H10A 109.5 . . ?
C7 C10 H10B 109.5 . . ?
H10A C10 H10B 109.5 . . ?
C7 C10 H10C 109.5 . . ?
H10A C10 H10C 109.5 . . ?
H10B C10 H10C 109.5 . . ?
C12 C11 C14 105.93(9) . . ?
C12 C11 C5 111.62(9) . . ?
C14 C11 C5 111.32(8) . . ?
C12 C11 C13 105.88(8) . . ?
C14 C11 C13 111.12(9) . . ?
C5 C11 C13 110.75(8) . . ?
C11 C12 H12A 109.5 . . ?
C11 C12 H12B 109.5 . . ?
H12A C12 H12B 109.5 . . ?
C11 C12 H12C 109.5 . . ?
H12A C12 H12C 109.5 . . ?
H12B C12 H12C 109.5 . . ?
C11 C13 H13A 109.5 . . ?
C11 C13 H13B 109.5 . . ?
H13A C13 H13B 109.5 . . ?
C11 C13 H13C 109.5 . . ?
H13A C13 H13C 109.5 . . ?
H13B C13 H13C 109.5 . . ?
C11 C14 H14A 109.5 . . ?
C11 C14 H14B 109.5 . . ?
H14A C14 H14B 109.5 . . ?
C11 C14 H14C 109.5 . . ?
H14A C14 H14C 109.5 . . ?
H14B C14 H14C 109.5 . . ?
N1 C15 C6 121.05(9) . . ?
N1 C15 H15A 119.5 . . ?
C6 C15 H15A 119.5 . . ?
C17 C16 C21 119.47(9) . . ?
C17 C16 N1 117.76(9) . . ?
C21 C16 N1 122.70(9) . . ?
C18 C17 C16 120.04(10) . . ?
C18 C17 H17A 120.0 . . ?
C16 C17 H17A 120.0 . . ?
C17 C18 C19 121.18(10) . . ?
C17 C18 H18A 119.4 . . ?
C19 C18 H18A 119.4 . . ?
C20 C19 C18 118.11(10) . . ?
C20 C19 C22 120.42(11) . . ?
C18 C19 C22 121.38(10) . . ?
C21 C20 C19 121.47(10) . . ?
C21 C20 H20A 119.3 . . ?
C19 C20 H20A 119.3 . . ?
C20 C21 C16 119.70(10) . . ?
C20 C21 H21A 120.1 . . ?
C16 C21 H21A 120.1 . . ?
C19 C22 H22A 109.5 . . ?
C19 C22 H22B 109.5 . . ?
H22A C22 H22B 109.5 . . ?
C19 C22 H22C 109.5 . . ?
H22A C22 H22C 109.5 . . ?
H22B C22 H22C 109.5 . . ?

loop_
_geom_bond_atom_site_label_1
_geom_bond_atom_site_label_2
_geom_bond_distance
_geom_bond_site_symmetry_2
_geom_bond_publ_flag
O1 C1 1.3388(12) . ?
O1 H1 1.024(15) . ?
O2 C2 1.3639(12) . ?
O2 H2 0.853(19) . ?
N1 C15 1.2934(13) . ?
N1 C16 1.4104(13) . ?
N1 H1 1.479(15) . ?
C1 C2 1.4012(14) . ?
C1 C6 1.4156(14) . ?
C2 C3 1.3831(14) . ?
C3 C4 1.4100(14) . ?
C3 C7 1.5303(14) . ?
C4 C5 1.3813(14) . ?
C4 H4A 0.9500 . ?
C5 C6 1.4269(13) . ?
C5 C11 1.5397(14) . ?
C6 C15 1.4418(14) . ?
C7 C10 1.5290(14) . ?
C7 C9 1.5344(15) . ?
C7 C8 1.5391(15) . ?
C8 H8A 0.9800 . ?
C8 H8B 0.9800 . ?
C8 H8C 0.9800 . ?
C9 H9A 0.9800 . ?
C9 H9B 0.9800 . ?
C9 H9C 0.9800 . ?
C10 H10A 0.9800 . ?
C10 H10B 0.9800 . ?
C10 H10C 0.9800 . ?
C11 C12 1.5343(14) . ?
C11 C14 1.5372(14) . ?
C11 C13 1.5393(15) . ?
C12 H12A 0.9800 . ?
C12 H12B 0.9800 . ?
C12 H12C 0.9800 . ?
C13 H13A 0.9800 . ?
C13 H13B 0.9800 . ?
C13 H13C 0.9800 . ?
C14 H14A 0.9800 . ?
C14 H14B 0.9800 . ?
C14 H14C 0.9800 . ?
C15 H15A 0.9500 . ?
C16 C17 1.3905(15) . ?
C16 C21 1.3934(15) . ?
C17 C18 1.3853(15) . ?
C17 H17A 0.9500 . ?
C18 C19 1.3910(17) . ?
C18 H18A 0.9500 . ?
C19 C20 1.3906(16) . ?
C19 C22 1.5026(15) . ?
C20 C21 1.3853(15) . ?
C20 H20A 0.9500 . ?
C21 H21A 0.9500 . ?
C22 H22A 0.9800 . ?
C22 H22B 0.9800 . ?
C22 H22C 0.9800 . ?

loop_
_geom_hbond_atom_site_label_D
_geom_hbond_atom_site_label_H
_geom_hbond_atom_site_label_A
_geom_hbond_distance_DH
_geom_hbond_distance_HA
_geom_hbond_distance_DA
_geom_hbond_angle_DHA
_geom_hbond_site_symmetry_A
O2 H2 O1 0.853(19) 2.121(18) 2.6237(11) 117.2(15) .
O1 H1 N1 1.024(15) 1.479(15) 2.4435(12) 154.5(13) .
O2 H2 O1 0.853(19) 2.039(19) 2.7737(10) 143.8(17) 2_566
